data_7043319
loop_
_publ_author_name
'Liu, Zhi-Qiang'
'Zhao, Yue'
'Wang, Peng'
'Kang, Yan-Shang'
'Azam, Mohammad'
'Al-Resayes, Saud I'
'Liu, Xaio-Hui'
'Lu, Qingyi'
'Sun, Wei-Yin'

_publ_section_title
;
 Fluorescent sensing and selective adsorption properties of metal-organic
 frameworks with mixed tricarboxylate and 1H-imidazol-4-yl-containing
 ligands
;
_journal_name_full 'Dalton Trans.'
_journal_paper_doi 10.1039/C7DT01759F
_journal_year 2017
_chemical_formula_sum 'C66 H48 Co4 N4 O17'
_chemical_formula_weight 1404.80
_space_group_crystal_system triclinic
_space_group_IT_number 2
_space_group_name_Hall '-P 1'
_space_group_name_H-M_alt 'P -1'
_symmetry_space_group_name_Hall '-P 1'
_symmetry_space_group_name_H-M 'P -1'
_atom_sites_solution_hydrogens mixed
_audit_creation_method SHELXL-2014/7
_audit_update_record
;
2017-06-12 deposited with the CCDC.
2017-06-13 downloaded from the CCDC.
;
_cell_angle_alpha 114.224(4)
_cell_angle_beta 102.313(4)
_cell_angle_gamma 100.882(4)
_cell_formula_units_Z 2
_cell_length_a 15.082(3)
_cell_length_b 16.887(3)
_cell_length_c 17.338(3)
_cell_measurement_reflns_used 9968
_cell_measurement_temperature 293(2)
_cell_measurement_theta_max 27.7030
_cell_measurement_theta_min 2.2922
_cell_volume 3740.4(12)
_computing_cell_refinement 'Bruker SMART'
_computing_data_collection 'Bruker SMART'
_computing_data_reduction 'Bruker SAINT'
_computing_molecular_graphics 'Bruker SHELXTL'
_computing_publication_material 'Bruker SHELXTL'
_computing_structure_refinement 'SHELXL-2014/7 (Sheldrick, 2014)'
_computing_structure_solution 'SHELXS-2014/7 (Sheldrick, 2014)'
_diffrn_ambient_temperature 293(2)
_diffrn_measured_fraction_theta_full 0.971
_diffrn_measured_fraction_theta_max 0.971
_diffrn_measurement_device_type 'CCD area detector'
_diffrn_radiation_type MoK\a
_diffrn_radiation_wavelength 0.71073
_diffrn_reflns_av_R_equivalents 0.0470
_diffrn_reflns_av_unetI/netI 0.0726
_diffrn_reflns_Laue_measured_fraction_full 0.971
_diffrn_reflns_Laue_measured_fraction_max 0.971
_diffrn_reflns_limit_h_max 17
_diffrn_reflns_limit_h_min -17
_diffrn_reflns_limit_k_max 20
_diffrn_reflns_limit_k_min -15
_diffrn_reflns_limit_l_max 19
_diffrn_reflns_limit_l_min -20
_diffrn_reflns_number 22686
_diffrn_reflns_point_group_measured_fraction_full 0.971
_diffrn_reflns_point_group_measured_fraction_max 0.971
_diffrn_reflns_theta_full 25.009
_diffrn_reflns_theta_max 25.009
_diffrn_reflns_theta_min 2.292
_diffrn_source 'fine-focus sealed tube'
_exptl_absorpt_coefficient_mu 0.934
_exptl_absorpt_correction_T_max 0.861
_exptl_absorpt_correction_T_min 0.784
_exptl_absorpt_correction_type multi-scan
_exptl_absorpt_process_details SADABS
_exptl_crystal_colour pink
_exptl_crystal_density_diffrn 1.247
_exptl_crystal_description block
_exptl_crystal_F_000 1432
_exptl_crystal_size_max 0.260
_exptl_crystal_size_mid 0.220
_exptl_crystal_size_min 0.160
_refine_diff_density_max 2.239
_refine_diff_density_min -1.651
_refine_diff_density_rms 0.161
_refine_ls_extinction_method none
_refine_ls_goodness_of_fit_ref 1.025
_refine_ls_hydrogen_treatment constr
_refine_ls_matrix_type full
_refine_ls_number_parameters 820
_refine_ls_number_reflns 12806
_refine_ls_number_restraints 0
_refine_ls_restrained_S_all 1.025
_refine_ls_R_factor_all 0.0907
_refine_ls_R_factor_gt 0.0818
_refine_ls_shift/su_max 0.001
_refine_ls_shift/su_mean 0.000
_refine_ls_structure_factor_coef Fsqd
_refine_ls_weighting_details 'w=1/[\s^2^(Fo^2^)+(0.1662P)^2^+13.0328P] where P=(Fo^2^+2Fc^2^)/3'
_refine_ls_weighting_scheme calc
_refine_ls_wR_factor_gt 0.2424
_refine_ls_wR_factor_ref 0.2520
_reflns_Friedel_coverage 0.000
_reflns_number_gt 10608
_reflns_number_total 12806
_reflns_threshold_expression 'I > 2\s(I)'
_cod_data_source_file c7dt01759f2.cif
_cod_data_source_block 1
_cod_original_cell_volume 3740.4(11)
_cod_database_code 7043319
_shelx_shelxl_version_number 2014/7
_shelx_space_group_comment
;
The symmetry employed for this shelxl refinement is uniquely defined
by the following loop, which should always be used as a source of
symmetry information in preference to the above space-group names.
They are only intended as comments.
;
_shelx_estimated_absorpt_t_min 0.793
_shelx_estimated_absorpt_t_max 0.865

loop_
_space_group_symop_operation_xyz
'x, y, z'
'-x, -y, -z'

loop_
_atom_site_label
_atom_site_type_symbol
_atom_site_fract_x
_atom_site_fract_y
_atom_site_fract_z
_atom_site_U_iso_or_equiv
_atom_site_adp_type
_atom_site_occupancy
_atom_site_site_symmetry_order
_atom_site_calc_flag
_atom_site_refinement_flags_posn
_atom_site_refinement_flags_adp
Co1 Co 0.85016(5) 0.16171(5) 0.81144(4) 0.0198(2) Uani 1 1 d . .
Co2 Co 1.07819(5) 0.11129(4) 0.88958(4) 0.0186(2) Uani 1 1 d . .
Co3 Co 1.26845(5) 0.25022(5) 0.88213(5) 0.0220(2) Uani 1 1 d . .
Co4 Co 1.03275(5) 0.15519(4) 0.73443(4) 0.0193(2) Uani 1 1 d . .
N1 N 1.1779(3) 0.0528(3) 0.9296(3) 0.0246(10) Uani 1 1 d . .
N2 N 1.2735(4) 0.0070(4) 1.0038(3) 0.0339(12) Uani 1 1 d . .
H2A H 1.3028 -0.0012 1.0469 0.041 Uiso 1 1 calc R U
N3 N 1.5119(4) -0.1444(4) 1.0750(4) 0.0416(13) Uani 1 1 d . .
H3 H 1.4722 -0.1173 1.0940 0.050 Uiso 1 1 calc R U
N4 N 1.6228(3) -0.2107(3) 1.0735(3) 0.0275(10) Uani 1 1 d . .
O1 O 0.9300(7) 0.3232(5) 0.9627(5) 0.095(3) Uani 1 1 d . .
O2 O 0.8148(4) 0.2061(4) 0.9235(3) 0.0563(14) Uani 1 1 d . .
O3 O 0.9805(3) 1.0088(2) 1.6624(2) 0.0232(8) Uani 1 1 d . .
O4 O 1.0044(3) 0.9853(2) 1.7830(2) 0.0243(8) Uani 1 1 d . .
O5 O 0.9041(3) 0.1547(3) 1.6637(3) 0.0292(9) Uani 1 1 d . .
O6 O 0.8231(3) 0.2317(3) 1.7434(3) 0.0285(9) Uani 1 1 d . .
O7 O 0.7601(4) 0.0386(3) 0.7278(3) 0.0504(13) Uani 1 1 d . .
O8 O 0.8082(4) 0.0064(4) 0.8380(4) 0.0586(14) Uani 1 1 d . .
O9 O 0.2571(3) -0.6713(3) -0.0019(2) 0.0296(9) Uani 1 1 d . .
O10 O 0.1403(3) -0.7667(3) 0.0073(2) 0.0305(9) Uani 1 1 d . .
O11 O 0.2887(3) -0.6665(3) 0.8299(3) 0.0356(10) Uani 1 1 d . .
O12 O 0.3254(4) -0.7827(3) 0.7381(3) 0.0471(12) Uani 1 1 d . .
O13 O 0.9884(2) 0.1758(2) 0.8448(2) 0.0189(7) Uani 1 1 d . .
H13A H 1.0191 0.2411 0.8863 0.023 Uiso 1 1 calc R U
O15 O 1.0881(3) 0.3022(3) 0.7862(3) 0.0377(10) Uani 1 1 d . .
H15A H 1.0767 0.3292 0.8347 0.057 Uiso 1 1 d R U
H15B H 1.1480 0.3175 0.7960 0.057 Uiso 1 1 d R U
O16 O 1.1534(2) 0.1462(2) 0.8093(2) 0.0202(7) Uani 1 1 d . .
H16A H 1.1701 0.0934 0.7717 0.024 Uiso 1 1 calc R U
O17 O 0.9843(3) 0.0779(3) 0.9558(3) 0.0341(9) Uani 1 1 d . .
H17A H 1.0155 0.0711 0.9985 0.051 Uiso 1 1 d R U
H17C H 0.9400 0.0284 0.9188 0.051 Uiso 1 1 d R U
C1 C 0.8719(5) 0.2800(5) 0.9817(4) 0.0449(17) Uani 1 1 d . .
C2 C 0.8683(5) 0.3170(4) 1.0754(4) 0.0339(13) Uani 1 1 d . .
C3 C 0.9335(6) 0.4003(4) 1.1415(4) 0.0456(17) Uani 1 1 d . .
H3A H 0.9790 0.4323 1.1273 0.055 Uiso 1 1 calc R U
C4 C 0.9310(5) 0.4358(4) 1.2283(4) 0.0404(15) Uani 1 1 d . .
H4 H 0.9758 0.4912 1.2719 0.048 Uiso 1 1 calc R U
C5 C 0.8631(4) 0.3906(4) 1.2516(3) 0.0237(11) Uani 1 1 d . .
C6 C 0.7987(5) 0.3085(5) 1.1849(4) 0.0468(18) Uani 1 1 d . .
H6 H 0.7531 0.2759 1.1985 0.056 Uiso 1 1 calc R U
C7 C 0.8006(6) 0.2737(5) 1.0977(4) 0.055(2) Uani 1 1 d . .
H7 H 0.7546 0.2194 1.0536 0.065 Uiso 1 1 calc R U
C8 C 0.8632(4) 0.4302(3) 1.3465(3) 0.0218(11) Uani 1 1 d . .
C9 C 0.8854(4) 0.5254(4) 1.3972(4) 0.0232(11) Uani 1 1 d . .
H9 H 0.8960 0.5625 1.3705 0.028 Uiso 1 1 calc R U
C10 C 0.8917(4) 0.5647(3) 1.4877(3) 0.0209(10) Uani 1 1 d . .
C11 C 0.8785(4) 0.5074(4) 1.5263(3) 0.0226(11) Uani 1 1 d . .
H11 H 0.8861 0.5332 1.5870 0.027 Uiso 1 1 calc R U
C12 C 0.8542(4) 0.4124(4) 1.4771(4) 0.0219(11) Uani 1 1 d . .
C13 C 0.8450(4) 0.3745(3) 1.3863(4) 0.0240(11) Uani 1 1 d . .
H13 H 0.8264 0.3114 1.3519 0.029 Uiso 1 1 calc R U
C14 C 0.9133(4) 0.6651(3) 1.5407(3) 0.0194(10) Uani 1 1 d . .
C15 C 0.8823(4) 0.7173(3) 1.5023(3) 0.0212(10) Uani 1 1 d . .
H15D H 0.8470 0.6886 1.4419 0.025 Uiso 1 1 calc R U
C16 C 0.9029(4) 0.8114(3) 1.5523(3) 0.0222(11) Uani 1 1 d . .
H16 H 0.8806 0.8445 1.5253 0.027 Uiso 1 1 calc R U
C17 C 0.9567(4) 0.8557(3) 1.6423(3) 0.0204(10) Uani 1 1 d . .
C18 C 0.9891(4) 0.8043(4) 1.6811(3) 0.0234(11) Uani 1 1 d . .
H18 H 1.0264 0.8336 1.7410 0.028 Uiso 1 1 calc R U
C19 C 0.9668(4) 0.7108(4) 1.6319(3) 0.0234(11) Uani 1 1 d . .
H19 H 0.9875 0.6776 1.6597 0.028 Uiso 1 1 calc R U
C20 C 0.9818(4) 0.9574(3) 1.6988(3) 0.0197(10) Uani 1 1 d . .
C21 C 0.8465(4) 0.3556(3) 1.5240(4) 0.0226(11) Uani 1 1 d . .
C22 C 0.8197(4) 0.3850(4) 1.6014(4) 0.0288(12) Uani 1 1 d . .
H22 H 0.8004 0.4370 1.6199 0.035 Uiso 1 1 calc R U
C23 C 0.8214(4) 0.3380(4) 1.6507(4) 0.0273(12) Uani 1 1 d . .
H23 H 0.8042 0.3593 1.7023 0.033 Uiso 1 1 calc R U
C24 C 0.8488(4) 0.2588(3) 1.6235(3) 0.0215(10) Uani 1 1 d . .
C25 C 0.8718(4) 0.2271(4) 1.5449(4) 0.0275(12) Uani 1 1 d . .
H25 H 0.8890 0.1739 1.5254 0.033 Uiso 1 1 calc R U
C26 C 0.8693(4) 0.2741(4) 1.4957(4) 0.0259(11) Uani 1 1 d . .
H26 H 0.8832 0.2509 1.4425 0.031 Uiso 1 1 calc R U
C27 C 0.8589(4) 0.2131(3) 1.6808(4) 0.0239(11) Uani 1 1 d . .
C28 C 0.7548(5) -0.0140(4) 0.7610(4) 0.0398(15) Uani 1 1 d . .
C29 C 0.6780(5) -0.1053(5) 0.7061(5) 0.0450(18) Uani 1 1 d . .
C30 C 0.5982(5) -0.1222(4) 0.6373(5) 0.0440(17) Uani 1 1 d . .
H30 H 0.5929 -0.0763 0.6218 0.053 Uiso 1 1 calc R U
C31 C 0.5261(5) -0.2055(4) 0.5911(4) 0.0338(13) Uani 1 1 d . .
H31 H 0.4733 -0.2154 0.5452 0.041 Uiso 1 1 calc R U
C32 C 0.5342(4) -0.2741(4) 0.6147(3) 0.0261(12) Uani 1 1 d . .
C33 C 0.6150(4) -0.2565(4) 0.6846(4) 0.0345(14) Uani 1 1 d . .
H33 H 0.6212 -0.3021 0.7004 0.041 Uiso 1 1 calc R U
C34 C 0.6855(5) -0.1723(4) 0.7303(5) 0.0393(15) Uani 1 1 d . .
H34 H 0.7378 -0.1612 0.7772 0.047 Uiso 1 1 calc R U
C35 C 0.4621(4) -0.3667(4) 0.5663(3) 0.0232(11) Uani 1 1 d . .
C36 C 0.4191(4) -0.4088(3) 0.4736(3) 0.0209(10) Uani 1 1 d . .
H36 H 0.4310 -0.3765 0.4425 0.025 Uiso 1 1 calc R U
C37 C 0.3585(4) -0.4986(3) 0.4272(3) 0.0214(11) Uani 1 1 d . .
C38 C 0.3408(4) -0.5450(3) 0.4756(4) 0.0220(11) Uani 1 1 d . .
H38 H 0.3009 -0.6051 0.4450 0.026 Uiso 1 1 calc R U
C39 C 0.3805(4) -0.5048(4) 0.5674(3) 0.0241(11) Uani 1 1 d . .
C40 C 0.4417(4) -0.4147(4) 0.6128(3) 0.0248(11) Uani 1 1 d . .
H40 H 0.4690 -0.3865 0.6747 0.030 Uiso 1 1 calc R U
C41 C 0.3179(4) -0.5454(3) 0.3279(3) 0.0195(10) Uani 1 1 d . .
C42 C 0.3688(4) -0.5250(3) 0.2765(3) 0.0233(11) Uani 1 1 d . .
H42 H 0.4272 -0.4789 0.3048 0.028 Uiso 1 1 calc R U
C43 C 0.3335(4) -0.5723(4) 0.1840(4) 0.0254(11) Uani 1 1 d . .
H43 H 0.3686 -0.5582 0.1507 0.030 Uiso 1 1 calc R U
C44 C 0.2457(4) -0.6411(4) 0.1404(3) 0.0217(11) Uani 1 1 d . .
C45 C 0.1929(4) -0.6599(4) 0.1911(4) 0.0255(11) Uani 1 1 d . .
H45 H 0.1334 -0.7045 0.1628 0.031 Uiso 1 1 calc R U
C46 C 0.2286(4) -0.6126(3) 0.2833(3) 0.0214(10) Uani 1 1 d . .
H46 H 0.1925 -0.6256 0.3164 0.026 Uiso 1 1 calc R U
C47 C 0.2105(4) -0.6973(4) 0.0409(3) 0.0227(11) Uani 1 1 d . .
C48 C 0.3626(4) -0.5570(4) 0.6164(4) 0.0261(11) Uani 1 1 d . .
C49 C 0.3614(4) -0.6474(4) 0.5822(4) 0.0278(12) Uani 1 1 d . .
H49 H 0.3704 -0.6761 0.5272 0.033 Uiso 1 1 calc R U
C50 C 0.3471(4) -0.6954(4) 0.6295(4) 0.0303(12) Uani 1 1 d . .
H50 H 0.3471 -0.7558 0.6061 0.036 Uiso 1 1 calc R U
C51 C 0.3326(4) -0.6537(4) 0.7115(4) 0.0291(12) Uani 1 1 d . .
C52 C 0.3315(4) -0.5633(4) 0.7452(4) 0.0335(13) Uani 1 1 d . .
H52 H 0.3193 -0.5356 0.7989 0.040 Uiso 1 1 calc R U
C53 C 0.3483(4) -0.5148(4) 0.6992(4) 0.0316(13) Uani 1 1 d . .
H53 H 0.3501 -0.4539 0.7234 0.038 Uiso 1 1 calc R U
C54 C 0.3150(4) -0.7054(5) 0.7620(4) 0.0347(14) Uani 1 1 d . .
C55 C 1.2093(4) 0.0522(4) 1.0062(4) 0.0317(13) Uani 1 1 d . .
H55 H 1.1895 0.0794 1.0553 0.038 Uiso 1 1 calc R U
C56 C 1.2248(4) 0.0043(4) 0.8760(4) 0.0259(11) Uani 1 1 d . .
H56 H 1.2160 -0.0070 0.8173 0.031 Uiso 1 1 calc R U
C57 C 1.2850(4) -0.0246(4) 0.9201(4) 0.0248(11) Uani 1 1 d . .
C58 C 1.3503(4) -0.0764(4) 0.8924(4) 0.0275(12) Uani 1 1 d . .
C59 C 1.4066(4) -0.0965(4) 0.9512(4) 0.0290(12) Uani 1 1 d . .
H59 H 1.4040 -0.0748 1.0091 0.035 Uiso 1 1 calc R U
C60 C 1.4674(4) -0.1481(4) 0.9273(4) 0.0308(12) Uani 1 1 d . .
C61 C 1.4726(6) -0.1790(6) 0.8411(5) 0.0493(18) Uani 1 1 d . .
H61 H 1.5116 -0.2147 0.8231 0.059 Uiso 1 1 calc R U
C62 C 1.4191(6) -0.1561(6) 0.7822(5) 0.058(2) Uani 1 1 d . .
H62 H 1.4249 -0.1743 0.7256 0.069 Uiso 1 1 calc R U
C63 C 1.3566(6) -0.1063(6) 0.8067(5) 0.0482(18) Uani 1 1 d . .
H63 H 1.3196 -0.0931 0.7660 0.058 Uiso 1 1 calc R U
C64 C 1.5231(4) -0.1684(4) 0.9926(4) 0.0331(13) Uani 1 1 d . .
C65 C 1.5720(5) -0.1699(5) 1.1201(4) 0.0383(15) Uani 1 1 d . .
H65 H 1.5778 -0.1600 1.1780 0.046 Uiso 1 1 calc R U
C66 C 1.5910(4) -0.2116(4) 0.9920(4) 0.0288(12) Uani 1 1 d . .
H66 H 1.6127 -0.2377 0.9439 0.035 Uiso 1 1 calc R U
O14 O 1.0878(3) 0.1531(3) 0.6323(3) 0.0408(11) Uani 1 1 d . .
H14A H 1.0773 0.0981 0.5941 0.061 Uiso 1 1 d R U
H14C H 1.1476 0.1803 0.6546 0.061 Uiso 1 1 d R U

loop_
_atom_site_aniso_label
_atom_site_aniso_U_11
_atom_site_aniso_U_22
_atom_site_aniso_U_33
_atom_site_aniso_U_23
_atom_site_aniso_U_13
_atom_site_aniso_U_12
Co1 0.0258(4) 0.0167(4) 0.0180(4) 0.0084(3) 0.0099(3) 0.0050(3)
Co2 0.0251(4) 0.0155(4) 0.0152(3) 0.0069(3) 0.0077(3) 0.0055(3)
Co3 0.0253(4) 0.0240(4) 0.0189(4) 0.0110(3) 0.0103(3) 0.0071(3)
Co4 0.0281(4) 0.0161(4) 0.0182(4) 0.0095(3) 0.0112(3) 0.0089(3)
N1 0.031(2) 0.023(2) 0.020(2) 0.0108(19) 0.0069(18) 0.0084(18)
N2 0.047(3) 0.047(3) 0.023(2) 0.024(2) 0.016(2) 0.026(2)
N3 0.052(3) 0.063(4) 0.044(3) 0.040(3) 0.032(3) 0.037(3)
N4 0.029(2) 0.035(3) 0.024(2) 0.016(2) 0.0108(19) 0.014(2)
O1 0.189(8) 0.064(4) 0.075(4) 0.043(4) 0.097(5) 0.047(5)
O2 0.060(3) 0.068(4) 0.026(2) 0.008(3) 0.023(2) 0.010(3)
O3 0.0307(19) 0.0160(17) 0.0229(18) 0.0089(15) 0.0079(15) 0.0092(14)
O4 0.039(2) 0.0163(18) 0.0172(18) 0.0083(15) 0.0084(15) 0.0074(15)
O5 0.038(2) 0.025(2) 0.027(2) 0.0147(17) 0.0065(17) 0.0148(17)
O6 0.038(2) 0.031(2) 0.031(2) 0.0225(18) 0.0178(17) 0.0145(17)
O7 0.078(4) 0.033(3) 0.027(2) 0.004(2) 0.023(2) 0.005(2)
O8 0.048(3) 0.046(3) 0.056(3) 0.018(3) -0.007(2) 0.001(2)
O9 0.045(2) 0.024(2) 0.0164(18) 0.0058(16) 0.0141(16) 0.0074(17)
O10 0.037(2) 0.024(2) 0.0195(18) 0.0046(16) 0.0075(16) 0.0023(17)
O11 0.043(2) 0.045(3) 0.038(2) 0.033(2) 0.0213(19) 0.0130(19)
O12 0.068(3) 0.041(3) 0.040(3) 0.029(2) 0.017(2) 0.009(2)
O13 0.0251(18) 0.0164(17) 0.0146(16) 0.0063(14) 0.0075(13) 0.0064(13)
O15 0.040(2) 0.024(2) 0.048(3) 0.0133(19) 0.019(2) 0.0101(17)
O16 0.0275(18) 0.0182(17) 0.0194(17) 0.0097(15) 0.0117(14) 0.0104(14)
O17 0.032(2) 0.036(2) 0.030(2) 0.0172(19) 0.0073(17) 0.0006(17)
C1 0.052(4) 0.053(4) 0.028(3) 0.013(3) 0.022(3) 0.019(3)
C2 0.049(4) 0.037(3) 0.020(3) 0.011(3) 0.021(3) 0.017(3)
C3 0.071(5) 0.028(3) 0.035(3) 0.010(3) 0.035(3) 0.002(3)
C4 0.055(4) 0.024(3) 0.034(3) 0.006(3) 0.023(3) 0.002(3)
C5 0.037(3) 0.017(3) 0.019(3) 0.009(2) 0.011(2) 0.008(2)
C6 0.058(4) 0.031(3) 0.031(3) 0.001(3) 0.026(3) -0.011(3)
C7 0.064(5) 0.041(4) 0.024(3) -0.001(3) 0.014(3) -0.018(3)
C8 0.032(3) 0.015(2) 0.015(2) 0.003(2) 0.007(2) 0.008(2)
C9 0.031(3) 0.019(3) 0.026(3) 0.013(2) 0.014(2) 0.009(2)
C10 0.029(3) 0.014(2) 0.020(2) 0.007(2) 0.009(2) 0.010(2)
C11 0.033(3) 0.019(3) 0.021(2) 0.011(2) 0.014(2) 0.010(2)
C12 0.027(3) 0.019(3) 0.027(3) 0.014(2) 0.013(2) 0.010(2)
C13 0.033(3) 0.013(2) 0.024(3) 0.007(2) 0.010(2) 0.006(2)
C14 0.024(2) 0.015(2) 0.019(2) 0.007(2) 0.0090(19) 0.0055(19)
C15 0.031(3) 0.018(2) 0.013(2) 0.006(2) 0.009(2) 0.006(2)
C16 0.031(3) 0.017(2) 0.021(3) 0.011(2) 0.009(2) 0.008(2)
C17 0.028(3) 0.016(2) 0.018(2) 0.006(2) 0.011(2) 0.009(2)
C18 0.034(3) 0.020(3) 0.015(2) 0.006(2) 0.006(2) 0.012(2)
C19 0.036(3) 0.020(3) 0.018(2) 0.010(2) 0.010(2) 0.013(2)
C20 0.026(3) 0.015(2) 0.019(2) 0.006(2) 0.011(2) 0.0076(19)
C21 0.028(3) 0.017(2) 0.026(3) 0.012(2) 0.009(2) 0.007(2)
C22 0.042(3) 0.024(3) 0.037(3) 0.019(3) 0.023(3) 0.021(2)
C23 0.043(3) 0.029(3) 0.023(3) 0.015(2) 0.022(2) 0.020(2)
C24 0.027(3) 0.018(2) 0.026(3) 0.014(2) 0.012(2) 0.009(2)
C25 0.043(3) 0.017(3) 0.031(3) 0.013(2) 0.019(2) 0.015(2)
C26 0.039(3) 0.016(2) 0.027(3) 0.009(2) 0.017(2) 0.013(2)
C27 0.026(3) 0.015(2) 0.029(3) 0.010(2) 0.007(2) 0.004(2)
C28 0.048(4) 0.027(3) 0.038(3) 0.006(3) 0.019(3) 0.011(3)
C29 0.031(3) 0.039(4) 0.043(4) 0.001(3) 0.020(3) -0.003(3)
C30 0.067(5) 0.025(3) 0.044(4) 0.015(3) 0.033(3) 0.007(3)
C31 0.043(3) 0.026(3) 0.023(3) 0.006(2) 0.014(2) 0.002(2)
C32 0.030(3) 0.019(3) 0.020(3) 0.001(2) 0.012(2) 0.003(2)
C33 0.027(3) 0.027(3) 0.035(3) 0.004(3) 0.006(2) 0.007(2)
C34 0.034(3) 0.026(3) 0.042(4) 0.003(3) 0.010(3) 0.009(2)
C35 0.024(3) 0.018(3) 0.021(3) 0.004(2) 0.007(2) 0.004(2)
C36 0.028(3) 0.016(2) 0.020(2) 0.009(2) 0.009(2) 0.004(2)
C37 0.024(3) 0.015(2) 0.021(3) 0.004(2) 0.007(2) 0.0034(19)
C38 0.021(2) 0.019(3) 0.027(3) 0.014(2) 0.008(2) 0.0018(19)
C39 0.030(3) 0.022(3) 0.019(2) 0.007(2) 0.011(2) 0.007(2)
C40 0.029(3) 0.023(3) 0.019(2) 0.008(2) 0.006(2) 0.007(2)
C41 0.025(2) 0.015(2) 0.013(2) 0.0025(19) 0.0067(19) 0.0040(19)
C42 0.030(3) 0.016(2) 0.022(3) 0.009(2) 0.009(2) 0.001(2)
C43 0.030(3) 0.023(3) 0.021(3) 0.011(2) 0.011(2) 0.002(2)
C44 0.022(2) 0.020(3) 0.021(3) 0.007(2) 0.009(2) 0.007(2)
C45 0.023(3) 0.022(3) 0.023(3) 0.005(2) 0.009(2) -0.001(2)
C46 0.027(3) 0.016(2) 0.019(2) 0.006(2) 0.011(2) 0.004(2)
C47 0.025(3) 0.022(3) 0.022(3) 0.010(2) 0.008(2) 0.008(2)
C48 0.024(3) 0.031(3) 0.025(3) 0.013(2) 0.010(2) 0.009(2)
C49 0.028(3) 0.029(3) 0.026(3) 0.013(2) 0.011(2) 0.006(2)
C50 0.030(3) 0.029(3) 0.033(3) 0.017(3) 0.009(2) 0.008(2)
C51 0.024(3) 0.040(3) 0.030(3) 0.025(3) 0.008(2) 0.007(2)
C52 0.037(3) 0.041(3) 0.025(3) 0.016(3) 0.015(2) 0.012(3)
C53 0.040(3) 0.032(3) 0.029(3) 0.017(3) 0.015(2) 0.014(2)
C54 0.030(3) 0.045(4) 0.037(3) 0.029(3) 0.009(2) 0.006(3)
C55 0.045(3) 0.034(3) 0.031(3) 0.021(3) 0.019(3) 0.021(3)
C56 0.034(3) 0.031(3) 0.022(3) 0.016(2) 0.015(2) 0.015(2)
C57 0.033(3) 0.026(3) 0.023(3) 0.014(2) 0.015(2) 0.009(2)
C58 0.031(3) 0.024(3) 0.033(3) 0.017(2) 0.012(2) 0.010(2)
C59 0.033(3) 0.029(3) 0.028(3) 0.013(2) 0.014(2) 0.013(2)
C60 0.032(3) 0.030(3) 0.034(3) 0.017(3) 0.013(2) 0.011(2)
C61 0.061(5) 0.071(5) 0.049(4) 0.037(4) 0.039(4) 0.047(4)
C62 0.087(6) 0.087(6) 0.043(4) 0.044(4) 0.045(4) 0.063(5)
C63 0.068(5) 0.070(5) 0.041(4) 0.039(4) 0.033(3) 0.046(4)
C64 0.029(3) 0.034(3) 0.040(3) 0.017(3) 0.017(2) 0.011(2)
C65 0.046(4) 0.057(4) 0.037(3) 0.032(3) 0.027(3) 0.029(3)
C66 0.034(3) 0.030(3) 0.028(3) 0.015(2) 0.014(2) 0.013(2)
O14 0.058(3) 0.039(3) 0.039(2) 0.022(2) 0.030(2) 0.020(2)

loop_
_atom_type_symbol
_atom_type_description
_atom_type_scat_dispersion_real
_atom_type_scat_dispersion_imag
_atom_type_scat_source
C C 0.0033 0.0016 'International Tables Vol C Tables 4.2.6.8 and 6.1.1.4'
H H 0.0000 0.0000 'International Tables Vol C Tables 4.2.6.8 and 6.1.1.4'
N N 0.0061 0.0033 'International Tables Vol C Tables 4.2.6.8 and 6.1.1.4'
O O 0.0106 0.0060 'International Tables Vol C Tables 4.2.6.8 and 6.1.1.4'
Co Co 0.3494 0.9721 'International Tables Vol C Tables 4.2.6.8 and 6.1.1.4'

loop_
_geom_angle_atom_site_label_1
_geom_angle_atom_site_label_2
_geom_angle_atom_site_label_3
_geom_angle
_geom_angle_site_symmetry_1
_geom_angle_site_symmetry_3
O7 Co1 O13 118.1(2) . .
O7 Co1 O2 107.2(2) . .
O13 Co1 O2 108.30(19) . .
O7 Co1 O6 101.9(2) . 1_554
O13 Co1 O6 108.76(15) . 1_554
O2 Co1 O6 112.6(2) . 1_554
O4 Co2 O10 171.50(16) 1_544 1_666
O4 Co2 N1 87.92(16) 1_544 .
O10 Co2 N1 92.26(17) 1_666 .
O4 Co2 O13 93.47(14) 1_544 .
O10 Co2 O13 87.20(15) 1_666 .
N1 Co2 O13 174.16(16) . .
O4 Co2 O17 86.64(16) 1_544 .
O10 Co2 O17 84.88(16) 1_666 .
N1 Co2 O17 95.24(17) . .
O13 Co2 O17 90.50(15) . .
O4 Co2 O16 90.21(14) 1_544 .
O10 Co2 O16 98.26(15) 1_666 .
N1 Co2 O16 93.21(16) . .
O13 Co2 O16 81.13(13) . .
O17 Co2 O16 170.86(15) . .
O16 Co3 O9 110.77(16) . 1_666
O16 Co3 O11 112.54(17) . 1_665
O9 Co3 O11 102.98(18) 1_666 1_665
O16 Co3 N4 110.79(18) . 2_857
O9 Co3 N4 98.65(18) 1_666 2_857
O11 Co3 N4 119.63(19) 1_665 2_857
O5 Co4 O16 173.75(15) 1_554 .
O5 Co4 O13 91.69(15) 1_554 .
O16 Co4 O13 84.00(13) . .
O5 Co4 O14 89.84(18) 1_554 .
O16 Co4 O14 95.03(17) . .
O13 Co4 O14 172.31(17) . .
O5 Co4 O3 87.37(15) 1_554 1_544
O16 Co4 O3 88.86(14) . 1_544
O13 Co4 O3 99.30(14) . 1_544
O14 Co4 O3 88.30(16) . 1_544
O5 Co4 O15 89.85(16) 1_554 .
O16 Co4 O15 94.67(16) . .
O13 Co4 O15 90.09(16) . .
O14 Co4 O15 82.37(18) . .
O3 Co4 O15 170.28(16) 1_544 .
C55 N1 C56 105.3(5) . .
C55 N1 Co2 130.2(4) . .
C56 N1 Co2 124.5(3) . .
C55 N2 C57 108.7(5) . .
C55 N2 H2A 125.6 . .
C57 N2 H2A 125.6 . .
C65 N3 C64 108.6(5) . .
C65 N3 H3 125.7 . .
C64 N3 H3 125.7 . .
C65 N4 C66 104.9(5) . .
C65 N4 Co3 126.3(4) . 2_857
C66 N4 Co3 128.5(4) . 2_857
C1 O2 Co1 111.3(5) . .
C20 O3 Co4 124.3(3) . 1_566
C20 O4 Co2 131.5(3) . 1_566
C27 O5 Co4 131.9(4) . 1_556
C27 O6 Co1 112.1(3) . 1_556
C28 O7 Co1 113.2(4) . .
C47 O9 Co3 126.3(3) . 1_444
C47 O10 Co2 138.4(4) . 1_444
C54 O11 Co3 108.2(4) . 1_445
Co1 O13 Co4 109.18(15) . .
Co1 O13 Co2 137.05(18) . .
Co4 O13 Co2 93.61(14) . .
Co1 O13 H13A 104.4 . .
Co4 O13 H13A 104.4 . .
Co2 O13 H13A 104.4 . .
Co4 O15 H15A 109.3 . .
Co4 O15 H15B 109.4 . .
H15A O15 H15B 109.5 . .
Co3 O16 Co4 122.29(17) . .
Co3 O16 Co2 112.13(16) . .
Co4 O16 Co2 92.27(14) . .
Co3 O16 H16A 109.6 . .
Co4 O16 H16A 109.6 . .
Co2 O16 H16A 109.6 . .
Co2 O17 H17A 109.4 . .
Co2 O17 H17C 109.4 . .
H17A O17 H17C 109.5 . .
O1 C1 O2 119.8(7) . .
O1 C1 C2 120.7(7) . .
O2 C1 C2 119.5(6) . .
C7 C2 C3 118.3(5) . .
C7 C2 C1 122.2(6) . .
C3 C2 C1 119.5(6) . .
C4 C3 C2 120.4(6) . .
C4 C3 H3A 119.8 . .
C2 C3 H3A 119.8 . .
C3 C4 C5 121.4(6) . .
C3 C4 H4 119.3 . .
C5 C4 H4 119.3 . .
C6 C5 C4 117.2(5) . .
C6 C5 C8 122.7(5) . .
C4 C5 C8 120.1(5) . .
C5 C6 C7 121.2(6) . .
C5 C6 H6 119.4 . .
C7 C6 H6 119.4 . .
C2 C7 C6 121.5(6) . .
C2 C7 H7 119.3 . .
C6 C7 H7 119.3 . .
C13 C8 C9 119.4(5) . .
C13 C8 C5 121.0(4) . .
C9 C8 C5 119.5(5) . .
C10 C9 C8 120.6(5) . .
C10 C9 H9 119.7 . .
C8 C9 H9 119.7 . .
C11 C10 C9 118.2(5) . .
C11 C10 C14 121.3(4) . .
C9 C10 C14 120.5(5) . .
C10 C11 C12 122.4(5) . .
C10 C11 H11 118.8 . .
C12 C11 H11 118.8 . .
C13 C12 C11 118.3(5) . .
C13 C12 C21 122.1(5) . .
C11 C12 C21 119.4(5) . .
C12 C13 C8 120.9(5) . .
C12 C13 H13 119.6 . .
C8 C13 H13 119.6 . .
C15 C14 C19 117.6(5) . .
C15 C14 C10 121.9(4) . .
C19 C14 C10 120.5(5) . .
C16 C15 C14 121.6(5) . .
C16 C15 H15D 119.2 . .
C14 C15 H15D 119.2 . .
C17 C16 C15 120.1(5) . .
C17 C16 H16 120.0 . .
C15 C16 H16 120.0 . .
C16 C17 C18 118.8(5) . .
C16 C17 C20 122.0(5) . .
C18 C17 C20 119.2(4) . .
C19 C18 C17 121.0(5) . .
C19 C18 H18 119.5 . .
C17 C18 H18 119.5 . .
C18 C19 C14 120.8(5) . .
C18 C19 H19 119.6 . .
C14 C19 H19 119.6 . .
O3 C20 O4 124.6(4) . .
O3 C20 C17 120.2(4) . .
O4 C20 C17 115.1(4) . .
C26 C21 C22 117.3(5) . .
C26 C21 C12 122.1(5) . .
C22 C21 C12 120.6(5) . .
C23 C22 C21 121.3(5) . .
C23 C22 H22 119.3 . .
C21 C22 H22 119.3 . .
C22 C23 C24 120.4(5) . .
C22 C23 H23 119.8 . .
C24 C23 H23 119.8 . .
C25 C24 C23 118.7(5) . .
C25 C24 C27 120.9(5) . .
C23 C24 C27 120.2(5) . .
C26 C25 C24 120.5(5) . .
C26 C25 H25 119.7 . .
C24 C25 H25 119.7 . .
C25 C26 C21 121.6(5) . .
C25 C26 H26 119.2 . .
C21 C26 H26 119.2 . .
O6 C27 O5 122.1(5) . .
O6 C27 C24 120.7(5) . .
O5 C27 C24 117.3(5) . .
O7 C28 O8 123.4(6) . .
O7 C28 C29 116.6(6) . .
O8 C28 C29 119.9(7) . .
C34 C29 C30 119.3(6) . .
C34 C29 C28 117.2(6) . .
C30 C29 C28 123.3(7) . .
C29 C30 C31 122.0(7) . .
C29 C30 H30 119.0 . .
C31 C30 H30 119.0 . .
C30 C31 C32 118.8(6) . .
C30 C31 H31 120.6 . .
C32 C31 H31 120.6 . .
C31 C32 C33 118.9(5) . .
C31 C32 C35 122.3(5) . .
C33 C32 C35 118.7(5) . .
C34 C33 C32 121.0(6) . .
C34 C33 H33 119.5 . .
C32 C33 H33 119.5 . .
C29 C34 C33 119.9(6) . .
C29 C34 H34 120.1 . .
C33 C34 H34 120.1 . .
C40 C35 C36 119.3(5) . .
C40 C35 C32 119.9(5) . .
C36 C35 C32 120.7(5) . .
C37 C36 C35 120.7(5) . .
C37 C36 H36 119.6 . .
C35 C36 H36 119.6 . .
C36 C37 C38 118.5(5) . .
C36 C37 C41 120.7(5) . .
C38 C37 C41 120.7(4) . .
C39 C38 C37 122.2(5) . .
C39 C38 H38 118.9 . .
C37 C38 H38 118.9 . .
C38 C39 C40 118.5(5) . .
C38 C39 C48 120.8(5) . .
C40 C39 C48 120.7(5) . .
C35 C40 C39 120.8(5) . .
C35 C40 H40 119.6 . .
C39 C40 H40 119.6 . .
C42 C41 C46 118.0(4) . .
C42 C41 C37 120.9(4) . .
C46 C41 C37 121.1(4) . .
C43 C42 C41 120.9(5) . .
C43 C42 H42 119.6 . .
C41 C42 H42 119.6 . .
C42 C43 C44 120.4(5) . .
C42 C43 H43 119.8 . .
C44 C43 H43 119.8 . .
C45 C44 C43 119.1(5) . .
C45 C44 C47 120.0(5) . .
C43 C44 C47 120.7(5) . .
C46 C45 C44 120.1(5) . .
C46 C45 H45 119.9 . .
C44 C45 H45 119.9 . .
C45 C46 C41 121.3(5) . .
C45 C46 H46 119.3 . .
C41 C46 H46 119.3 . .
O10 C47 O9 125.5(5) . .
O10 C47 C44 117.6(5) . .
O9 C47 C44 116.9(5) . .
C49 C48 C53 118.9(5) . .
C49 C48 C39 120.9(5) . .
C53 C48 C39 120.2(5) . .
C50 C49 C48 120.7(5) . .
C50 C49 H49 119.7 . .
C48 C49 H49 119.7 . .
C49 C50 C51 120.3(6) . .
C49 C50 H50 119.8 . .
C51 C50 H50 119.8 . .
C50 C51 C52 119.2(5) . .
C50 C51 C54 120.8(6) . .
C52 C51 C54 120.0(5) . .
C53 C52 C51 120.3(5) . .
C53 C52 H52 119.8 . .
C51 C52 H52 119.8 . .
C52 C53 C48 120.4(6) . .
C52 C53 H53 119.8 . .
C48 C53 H53 119.8 . .
O12 C54 O11 122.3(5) . .
O12 C54 C51 121.0(6) . .
O11 C54 C51 116.7(6) . .
N1 C55 N2 110.8(5) . .
N1 C55 H55 124.6 . .
N2 C55 H55 124.6 . .
C57 C56 N1 111.2(5) . .
C57 C56 H56 124.4 . .
N1 C56 H56 124.4 . .
C56 C57 N2 104.0(5) . .
C56 C57 C58 131.3(5) . .
N2 C57 C58 124.7(5) . .
C59 C58 C63 118.8(6) . .
C59 C58 C57 120.4(5) . .
C63 C58 C57 120.9(5) . .
C58 C59 C60 122.6(6) . .
C58 C59 H59 118.7 . .
C60 C59 H59 118.7 . .
C59 C60 C61 118.5(6) . .
C59 C60 C64 119.4(5) . .
C61 C60 C64 122.1(6) . .
C62 C61 C60 119.5(6) . .
C62 C61 H61 120.2 . .
C60 C61 H61 120.2 . .
C61 C62 C63 121.1(6) . .
C61 C62 H62 119.5 . .
C63 C62 H62 119.5 . .
C58 C63 C62 119.4(6) . .
C58 C63 H63 120.3 . .
C62 C63 H63 120.3 . .
C66 C64 N3 104.5(5) . .
C66 C64 C60 133.6(6) . .
N3 C64 C60 121.9(5) . .
N4 C65 N3 111.9(5) . .
N4 C65 H65 124.0 . .
N3 C65 H65 124.0 . .
C64 C66 N4 109.9(5) . .
C64 C66 H66 125.0 . .
N4 C66 H66 125.0 . .
Co4 O14 H14A 109.3 . .
Co4 O14 H14C 109.4 . .
H14A O14 H14C 109.5 . .

loop_
_geom_bond_atom_site_label_1
_geom_bond_atom_site_label_2
_geom_bond_distance
_geom_bond_site_symmetry_2
Co1 O7 1.972(5) .
Co1 O13 1.980(3) .
Co1 O2 2.005(5) .
Co1 O6 2.019(4) 1_554
Co2 O4 2.045(4) 1_544
Co2 O10 2.072(4) 1_666
Co2 N1 2.097(5) .
Co2 O13 2.105(3) .
Co2 O17 2.137(4) .
Co2 O16 2.160(3) .
Co3 O16 1.946(4) .
Co3 O9 1.968(4) 1_666
Co3 O11 1.972(4) 1_665
Co3 N4 2.006(5) 2_857
Co4 O5 2.059(4) 1_554
Co4 O16 2.068(4) .
Co4 O13 2.078(3) .
Co4 O14 2.101(4) .
Co4 O3 2.146(4) 1_544
Co4 O15 2.175(4) .
N1 C55 1.316(7) .
N1 C56 1.382(7) .
N2 C55 1.339(8) .
N2 C57 1.388(7) .
N2 H2A 0.8600 .
N3 C65 1.319(8) .
N3 C64 1.374(8) .
N3 H3 0.8600 .
N4 C65 1.311(8) .
N4 C66 1.385(7) .
N4 Co3 2.006(5) 2_857
O1 C1 1.220(10) .
O2 C1 1.228(9) .
O3 C20 1.266(6) .
O3 Co4 2.146(4) 1_566
O4 C20 1.277(6) .
O4 Co2 2.045(4) 1_566
O5 C27 1.275(7) .
O5 Co4 2.059(4) 1_556
O6 C27 1.264(7) .
O6 Co1 2.019(4) 1_556
O7 C28 1.241(8) .
O8 C28 1.269(9) .
O9 C47 1.270(7) .
O9 Co3 1.968(4) 1_444
O10 C47 1.242(7) .
O10 Co2 2.072(4) 1_444
O11 C54 1.280(8) .
O11 Co3 1.972(4) 1_445
O12 C54 1.251(8) .
O13 H13A 0.9800 .
O15 H15A 0.8500 .
O15 H15B 0.8499 .
O16 H16A 0.9800 .
O17 H17A 0.8499 .
O17 H17C 0.8500 .
C1 C2 1.500(8) .
C2 C7 1.359(9) .
C2 C3 1.389(9) .
C3 C4 1.385(9) .
C3 H3A 0.9300 .
C4 C5 1.390(8) .
C4 H4 0.9300 .
C5 C6 1.378(8) .
C5 C8 1.499(7) .
C6 C7 1.388(9) .
C6 H6 0.9300 .
C7 H7 0.9300 .
C8 C13 1.398(8) .
C8 C9 1.406(7) .
C9 C10 1.403(7) .
C9 H9 0.9300 .
C10 C11 1.393(7) .
C10 C14 1.487(7) .
C11 C12 1.399(7) .
C11 H11 0.9300 .
C12 C13 1.397(7) .
C12 C21 1.494(7) .
C13 H13 0.9300 .
C14 C15 1.394(7) .
C14 C19 1.402(7) .
C15 C16 1.392(7) .
C15 H15D 0.9300 .
C16 C17 1.388(7) .
C16 H16 0.9300 .
C17 C18 1.393(7) .
C17 C20 1.506(7) .
C18 C19 1.382(7) .
C18 H18 0.9300 .
C19 H19 0.9300 .
C21 C26 1.396(7) .
C21 C22 1.405(8) .
C22 C23 1.383(8) .
C22 H22 0.9300 .
C23 C24 1.399(7) .
C23 H23 0.9300 .
C24 C25 1.392(8) .
C24 C27 1.489(7) .
C25 C26 1.383(8) .
C25 H25 0.9300 .
C26 H26 0.9300 .
C28 C29 1.509(9) .
C29 C34 1.373(11) .
C29 C30 1.389(11) .
C30 C31 1.390(9) .
C30 H30 0.9300 .
C31 C32 1.394(9) .
C31 H31 0.9300 .
C32 C33 1.407(8) .
C32 C35 1.491(7) .
C33 C34 1.389(9) .
C33 H33 0.9300 .
C34 H34 0.9300 .
C35 C40 1.398(8) .
C35 C36 1.397(7) .
C36 C37 1.395(7) .
C36 H36 0.9300 .
C37 C38 1.395(7) .
C37 C41 1.488(7) .
C38 C39 1.381(7) .
C38 H38 0.9300 .
C39 C40 1.401(8) .
C39 C48 1.481(8) .
C40 H40 0.9300 .
C41 C42 1.396(7) .
C41 C46 1.400(7) .
C42 C43 1.385(7) .
C42 H42 0.9300 .
C43 C44 1.395(7) .
C43 H43 0.9300 .
C44 C45 1.394(8) .
C44 C47 1.494(7) .
C45 C46 1.380(7) .
C45 H45 0.9300 .
C46 H46 0.9300 .
C48 C49 1.388(8) .
C48 C53 1.403(8) .
C49 C50 1.389(8) .
C49 H49 0.9300 .
C50 C51 1.391(9) .
C50 H50 0.9300 .
C51 C52 1.398(9) .
C51 C54 1.496(8) .
C52 C53 1.383(9) .
C52 H52 0.9300 .
C53 H53 0.9300 .
C55 H55 0.9300 .
C56 C57 1.350(8) .
C56 H56 0.9300 .
C57 C58 1.465(8) .
C58 C59 1.378(8) .
C58 C63 1.392(9) .
C59 C60 1.392(8) .
C59 H59 0.9300 .
C60 C61 1.391(9) .
C60 C64 1.460(9) .
C61 C62 1.390(10) .
C61 H61 0.9300 .
C62 C63 1.397(10) .
C62 H62 0.9300 .
C63 H63 0.9300 .
C64 C66 1.362(8) .
C65 H65 0.9300 .
C66 H66 0.9300 .
O14 H14A 0.8501 .
O14 H14C 0.8500 .

loop_
_geom_hbond_atom_site_label_D
_geom_hbond_atom_site_label_H
_geom_hbond_atom_site_label_A
_geom_hbond_distance_DH
_geom_hbond_distance_HA
_geom_hbond_distance_DA
_geom_hbond_angle_DHA
_geom_hbond_site_symmetry_A
C65 H65 O12 0.93 2.44 3.088(8) 126.7 2_747
C65 H65 O12 0.93 2.44 3.088(8) 126.7 2_747
C65 H65 O12 0.93 2.44 3.088(8) 126.7 2_747

loop_
_geom_torsion_atom_site_label_1
_geom_torsion_atom_site_label_2
_geom_torsion_atom_site_label_3
_geom_torsion_atom_site_label_4
_geom_torsion
_geom_torsion_site_symmetry_1
Co1 O2 C1 O1 11.8(10) .
Co1 O2 C1 C2 -169.3(5) .
O1 C1 C2 C7 175.6(9) .
O2 C1 C2 C7 -3.3(12) .
O1 C1 C2 C3 -1.7(12) .
O2 C1 C2 C3 179.4(7) .
C7 C2 C3 C4 2.3(12) .
C1 C2 C3 C4 179.7(7) .
C2 C3 C4 C5 -1.0(12) .
C3 C4 C5 C6 0.4(10) .
C3 C4 C5 C8 179.2(6) .
C4 C5 C6 C7 -1.2(11) .
C8 C5 C6 C7 -179.9(7) .
C3 C2 C7 C6 -3.2(13) .
C1 C2 C7 C6 179.5(8) .
C5 C6 C7 C2 2.7(14) .
C6 C5 C8 C13 38.7(9) .
C4 C5 C8 C13 -140.0(6) .
C6 C5 C8 C9 -143.6(6) .
C4 C5 C8 C9 37.7(8) .
C13 C8 C9 C10 1.6(8) .
C5 C8 C9 C10 -176.1(5) .
C8 C9 C10 C11 2.0(8) .
C8 C9 C10 C14 -178.8(5) .
C9 C10 C11 C12 -3.6(8) .
C14 C10 C11 C12 177.3(5) .
C10 C11 C12 C13 1.3(8) .
C10 C11 C12 C21 176.6(5) .
C11 C12 C13 C8 2.5(8) .
C21 C12 C13 C8 -172.7(5) .
C9 C8 C13 C12 -4.0(8) .
C5 C8 C13 C12 173.7(5) .
C11 C10 C14 C15 -147.9(5) .
C9 C10 C14 C15 33.0(8) .
C11 C10 C14 C19 32.6(8) .
C9 C10 C14 C19 -146.6(5) .
C19 C14 C15 C16 -0.3(8) .
C10 C14 C15 C16 -179.9(5) .
C14 C15 C16 C17 0.9(8) .
C15 C16 C17 C18 0.0(8) .
C15 C16 C17 C20 179.3(5) .
C16 C17 C18 C19 -1.4(8) .
C20 C17 C18 C19 179.2(5) .
C17 C18 C19 C14 2.1(8) .
C15 C14 C19 C18 -1.2(8) .
C10 C14 C19 C18 178.4(5) .
Co4 O3 C20 O4 8.1(7) 1_566
Co4 O3 C20 C17 -171.1(3) 1_566
Co2 O4 C20 O3 -18.9(8) 1_566
Co2 O4 C20 C17 160.3(3) 1_566
C16 C17 C20 O3 -21.5(7) .
C18 C17 C20 O3 157.8(5) .
C16 C17 C20 O4 159.2(5) .
C18 C17 C20 O4 -21.5(7) .
C13 C12 C21 C26 27.4(8) .
C11 C12 C21 C26 -147.7(5) .
C13 C12 C21 C22 -155.5(5) .
C11 C12 C21 C22 29.4(8) .
C26 C21 C22 C23 3.8(9) .
C12 C21 C22 C23 -173.5(5) .
C21 C22 C23 C24 -0.9(9) .
C22 C23 C24 C25 -1.6(8) .
C22 C23 C24 C27 174.5(5) .
C23 C24 C25 C26 1.2(8) .
C27 C24 C25 C26 -174.9(5) .
C24 C25 C26 C21 1.8(9) .
C22 C21 C26 C25 -4.3(8) .
C12 C21 C26 C25 173.0(5) .
Co1 O6 C27 O5 1.7(6) 1_556
Co1 O6 C27 C24 -178.8(4) 1_556
Co4 O5 C27 O6 -67.6(7) 1_556
Co4 O5 C27 C24 112.9(5) 1_556
C25 C24 C27 O6 -167.9(5) .
C23 C24 C27 O6 16.0(8) .
C25 C24 C27 O5 11.6(8) .
C23 C24 C27 O5 -164.4(5) .
Co1 O7 C28 O8 -6.3(9) .
Co1 O7 C28 C29 171.9(4) .
O7 C28 C29 C34 164.1(6) .
O8 C28 C29 C34 -17.6(10) .
O7 C28 C29 C30 -20.3(10) .
O8 C28 C29 C30 157.9(7) .
C34 C29 C30 C31 -1.0(10) .
C28 C29 C30 C31 -176.5(6) .
C29 C30 C31 C32 0.1(10) .
C30 C31 C32 C33 0.2(8) .
C30 C31 C32 C35 -177.5(5) .
C31 C32 C33 C34 0.5(9) .
C35 C32 C33 C34 178.3(6) .
C30 C29 C34 C33 1.6(10) .
C28 C29 C34 C33 177.4(6) .
C32 C33 C34 C29 -1.4(10) .
C31 C32 C35 C40 -146.4(5) .
C33 C32 C35 C40 35.9(8) .
C31 C32 C35 C36 37.9(8) .
C33 C32 C35 C36 -139.8(6) .
C40 C35 C36 C37 -1.8(8) .
C32 C35 C36 C37 173.9(5) .
C35 C36 C37 C38 0.9(8) .
C35 C36 C37 C41 -175.9(5) .
C36 C37 C38 C39 0.6(8) .
C41 C37 C38 C39 177.3(5) .
C37 C38 C39 C40 -0.9(8) .
C37 C38 C39 C48 -178.1(5) .
C36 C35 C40 C39 1.4(8) .
C32 C35 C40 C39 -174.4(5) .
C38 C39 C40 C35 -0.1(8) .
C48 C39 C40 C35 177.1(5) .
C36 C37 C41 C42 31.8(8) .
C38 C37 C41 C42 -144.9(5) .
C36 C37 C41 C46 -149.7(5) .
C38 C37 C41 C46 33.6(7) .
C46 C41 C42 C43 -2.5(8) .
C37 C41 C42 C43 176.1(5) .
C41 C42 C43 C44 0.6(8) .
C42 C43 C44 C45 1.5(8) .
C42 C43 C44 C47 -175.3(5) .
C43 C44 C45 C46 -1.7(8) .
C47 C44 C45 C46 175.1(5) .
C44 C45 C46 C41 -0.2(8) .
C42 C41 C46 C45 2.3(8) .
C37 C41 C46 C45 -176.3(5) .
Co2 O10 C47 O9 19.1(9) 1_444
Co2 O10 C47 C44 -158.8(4) 1_444
Co3 O9 C47 O10 -26.3(8) 1_444
Co3 O9 C47 C44 151.6(4) 1_444
C45 C44 C47 O10 -8.5(8) .
C43 C44 C47 O10 168.3(5) .
C45 C44 C47 O9 173.4(5) .
C43 C44 C47 O9 -9.8(8) .
C38 C39 C48 C49 40.5(8) .
C40 C39 C48 C49 -136.6(6) .
C38 C39 C48 C53 -140.8(6) .
C40 C39 C48 C53 42.1(8) .
C53 C48 C49 C50 -0.5(8) .
C39 C48 C49 C50 178.3(5) .
C48 C49 C50 C51 0.6(8) .
C49 C50 C51 C52 0.9(8) .
C49 C50 C51 C54 178.7(5) .
C50 C51 C52 C53 -2.6(9) .
C54 C51 C52 C53 179.6(5) .
C51 C52 C53 C48 2.8(9) .
C49 C48 C53 C52 -1.2(9) .
C39 C48 C53 C52 180.0(5) .
Co3 O11 C54 O12 -0.8(7) 1_445
Co3 O11 C54 C51 179.0(4) 1_445
C50 C51 C54 O12 9.7(9) .
C52 C51 C54 O12 -172.5(6) .
C50 C51 C54 O11 -170.1(5) .
C52 C51 C54 O11 7.7(8) .
C56 N1 C55 N2 0.6(7) .
Co2 N1 C55 N2 -179.8(4) .
C57 N2 C55 N1 -0.2(7) .
C55 N1 C56 C57 -0.8(6) .
Co2 N1 C56 C57 179.6(4) .
N1 C56 C57 N2 0.6(6) .
N1 C56 C57 C58 -179.0(5) .
C55 N2 C57 C56 -0.2(7) .
C55 N2 C57 C58 179.4(5) .
C56 C57 C58 C59 178.8(6) .
N2 C57 C58 C59 -0.7(9) .
C56 C57 C58 C63 -1.2(10) .
N2 C57 C58 C63 179.3(6) .
C63 C58 C59 C60 -2.2(9) .
C57 C58 C59 C60 177.8(5) .
C58 C59 C60 C61 1.2(9) .
C58 C59 C60 C64 -178.5(5) .
C59 C60 C61 C62 1.4(11) .
C64 C60 C61 C62 -178.9(7) .
C60 C61 C62 C63 -3.1(14) .
C59 C58 C63 C62 0.5(11) .
C57 C58 C63 C62 -179.5(7) .
C61 C62 C63 C58 2.1(14) .
C65 N3 C64 C66 1.8(7) .
C65 N3 C64 C60 -179.0(6) .
C59 C60 C64 C66 -175.9(6) .
C61 C60 C64 C66 4.5(11) .
C59 C60 C64 N3 5.3(9) .
C61 C60 C64 N3 -174.4(7) .
C66 N4 C65 N3 -0.6(8) .
Co3 N4 C65 N3 173.7(5) 2_857
C64 N3 C65 N4 -0.8(8) .
N3 C64 C66 N4 -2.2(7) .
C60 C64 C66 N4 178.8(6) .
C65 N4 C66 C64 1.8(7) .
Co3 N4 C66 C64 -172.3(4) 2_857
